data_4069340
loop_
_publ_author_name
'Jutzi, Peter'
'Leszczy\'nska, Kinga'
'Mix, Andreas'
'Neumann, Beate'
'Schoeller, Wolfgang W.'
'Stammler, Hans-Georg'

_publ_section_title
;
 Reaction of the (Pentamethylcyclopentadienyl)silicon(II) Cation with a
 Sterically Encumbered \b-Diketiminato Anion: Unexpected Formation of a
 Tricyclic Silicon(IV) Compound
;
_journal_issue 7
_journal_name_full Organometallics
_journal_page_first 1985
_journal_paper_doi 10.1021/om9001457
_journal_volume 28
_journal_year 2009
_chemical_formula_moiety 'C33 H51 Li N2 O2'
_chemical_formula_sum 'C33 H51 Li N2 O2'
_chemical_formula_weight 514.70
_chemical_name_systematic ?
_space_group_IT_number 62
_symmetry_cell_setting orthorhombic
_symmetry_space_group_name_Hall '-P 2ac 2n'
_symmetry_space_group_name_H-M 'P n m a'
_atom_sites_solution_hydrogens geom
_atom_sites_solution_primary direct
_atom_sites_solution_secondary difmap
_audit_creation_method SHELXL-97
_cell_angle_alpha 90.00
_cell_angle_beta 90.00
_cell_angle_gamma 90.00
_cell_formula_units_Z 4
_cell_length_a 14.4427(5)
_cell_length_b 21.3898(5)
_cell_length_c 10.4885(4)
_cell_measurement_reflns_used 9700
_cell_measurement_temperature 220(2)
_cell_measurement_theta_max 25.028
_cell_measurement_theta_min 2.910
_cell_volume 3240.18(18)
_computing_cell_refinement 'HKL Scalepack (Otwinowski & Minor 1997)'
_computing_data_collection 'Collect, Bruker AXS, 2004'
_computing_data_reduction 'Denzo and Scalepack (Otwinowski & Minor, 1997)'
_computing_molecular_graphics 'SHELXTL-PLUS (1990)'
_computing_publication_material 'SHELXL-97 (Sheldrick, 1997)'
_computing_structure_refinement 'SHELXL-97 (Sheldrick, 1997)'
_computing_structure_solution 'SHELXS-97 (Sheldrick, 1990)'
_diffrn_ambient_temperature 220(2)
_diffrn_measured_fraction_theta_full 0.997
_diffrn_measured_fraction_theta_max 0.997
_diffrn_measurement_device_type KappaCCD
_diffrn_measurement_method CCD
_diffrn_radiation_monochromator graphite
_diffrn_radiation_source 'fine-focus sealed tube'
_diffrn_radiation_type MoK\a
_diffrn_radiation_wavelength 0.71073
_diffrn_reflns_av_R_equivalents 0.06
_diffrn_reflns_av_sigmaI/netI 0.0319
_diffrn_reflns_limit_h_max 17
_diffrn_reflns_limit_h_min 0
_diffrn_reflns_limit_k_max 25
_diffrn_reflns_limit_k_min 0
_diffrn_reflns_limit_l_max 12
_diffrn_reflns_limit_l_min 0
_diffrn_reflns_number 21017
_diffrn_reflns_theta_full 25.00
_diffrn_reflns_theta_max 25.00
_diffrn_reflns_theta_min 2.98
_exptl_absorpt_coefficient_mu 0.064
_exptl_absorpt_correction_T_max 0.9962
_exptl_absorpt_correction_T_min 0.9811
_exptl_absorpt_correction_type multi-scan
_exptl_absorpt_process_details 'Denzo and Scalepack (Otwinowski & Minor, 1997)'
_exptl_crystal_colour Colourless
_exptl_crystal_density_diffrn 1.055
_exptl_crystal_density_method 'not measured'
_exptl_crystal_description fragment
_exptl_crystal_F_000 1128
_exptl_crystal_size_max 0.30
_exptl_crystal_size_mid 0.25
_exptl_crystal_size_min 0.06
_refine_diff_density_max 0.191
_refine_diff_density_min -0.136
_refine_diff_density_rms 0.028
_refine_ls_extinction_coef 0.018(2)
_refine_ls_extinction_expression Fc^*^=kFc[1+0.001xFc^2^\l^3^/sin(2\q)]^-1/4^
_refine_ls_extinction_method SHELXL
_refine_ls_goodness_of_fit_ref 1.028
_refine_ls_hydrogen_treatment constr
_refine_ls_matrix_type full
_refine_ls_number_parameters 207
_refine_ls_number_reflns 2942
_refine_ls_number_restraints 2
_refine_ls_restrained_S_all 1.028
_refine_ls_R_factor_all 0.0801
_refine_ls_R_factor_gt 0.0521
_refine_ls_shift/su_max 0.000
_refine_ls_shift/su_mean 0.000
_refine_ls_structure_factor_coef Fsqd
_refine_ls_weighting_details 'calc w=1/[\s^2^(Fo^2^)+(0.0674P)^2^+0.8407P] where P=(Fo^2^+2Fc^2^)/3'
_refine_ls_weighting_scheme calc
_refine_ls_wR_factor_gt 0.1289
_refine_ls_wR_factor_ref 0.1488
_reflns_number_gt 2039
_reflns_number_total 2942
_reflns_threshold_expression >2sigma(I)
_cod_data_source_file om9001457_si_002.cif
_cod_data_source_block Li[HC(CMeN(Aryl)2]DME
_cod_depositor_comments
;
The following automatic conversions were performed:

'_symmetry_cell_setting' value 'Orthorhombic' changed to
'orthorhombic' according to
/home/saulius/struct/CIF-dictionaries/cif_core.dic dictionary named
'cif_core.dic' version 2.4.2 from 2011-04-26.

Automatic conversion script
Id: cif_fix_values 1715 2011-07-08 13:25:40Z adriana 
;
_cod_original_cell_volume 3240.17(18)
_cod_database_code 4069340

loop_
_symmetry_equiv_pos_as_xyz
'x, y, z'
'-x+1/2, -y, z+1/2'
'x+1/2, -y+1/2, -z+1/2'
'-x, y+1/2, -z'
'-x, -y, -z'
'x-1/2, y, -z-1/2'
'-x-1/2, y-1/2, z-1/2'
'x, -y-1/2, z'

loop_
_atom_site_label
_atom_site_type_symbol
_atom_site_fract_x
_atom_site_fract_y
_atom_site_fract_z
_atom_site_U_iso_or_equiv
_atom_site_adp_type
_atom_site_occupancy
_atom_site_symmetry_multiplicity
_atom_site_calc_flag
_atom_site_refinement_flags
_atom_site_disorder_assembly
_atom_site_disorder_group
N1 N 0.42503(10) 0.31955(6) 0.07821(13) 0.0447(4) Uani 1 1 d . . .
C1 C 0.49777(13) 0.30947(8) 0.00484(16) 0.0475(4) Uani 1 1 d . . .
C2 C 0.53472(17) 0.2500 -0.0209(2) 0.0493(6) Uani 1 2 d S . .
H2 H 0.5928 0.2500 -0.0613 0.059 Uiso 1 2 calc SR . .
C3 C 0.54664(16) 0.36374(9) -0.0599(2) 0.0742(7) Uani 1 1 d . . .
H3A H 0.5040 0.3985 -0.0688 0.111 Uiso 0.50 1 calc PR . .
H3B H 0.5680 0.3508 -0.1435 0.111 Uiso 0.50 1 calc PR . .
H3C H 0.5992 0.3766 -0.0087 0.111 Uiso 0.50 1 calc PR . .
H3D H 0.6101 0.3521 -0.0785 0.111 Uiso 0.50 1 calc PR . .
H3E H 0.5461 0.3998 -0.0038 0.111 Uiso 0.50 1 calc PR . .
H3F H 0.5149 0.3740 -0.1387 0.111 Uiso 0.50 1 calc PR . .
C4 C 0.38344(12) 0.38018(7) 0.07784(16) 0.0473(4) Uani 1 1 d . . .
C5 C 0.31237(15) 0.39259(8) -0.01023(18) 0.0588(5) Uani 1 1 d . . .
C6 C 0.27210(16) 0.45153(9) -0.0118(2) 0.0697(6) Uani 1 1 d . . .
H6 H 0.2260 0.4604 -0.0725 0.084 Uiso 1 1 calc R . .
C7 C 0.29779(15) 0.49701(9) 0.0727(2) 0.0685(6) Uani 1 1 d . . .
H7 H 0.2703 0.5368 0.0695 0.082 Uiso 1 1 calc R . .
C8 C 0.36412(15) 0.48385(9) 0.1622(2) 0.0648(6) Uani 1 1 d . . .
H8 H 0.3804 0.5148 0.2217 0.078 Uiso 1 1 calc R . .
C9 C 0.40808(13) 0.42589(8) 0.16755(18) 0.0543(5) Uani 1 1 d . . .
C10 C 0.27847(19) 0.34288(10) -0.1025(2) 0.0866(8) Uani 1 1 d . . .
H10 H 0.3012 0.3020 -0.0712 0.104 Uiso 1 1 calc R . .
C11 C 0.3174(3) 0.35243(18) -0.2344(3) 0.1473(15) Uani 1 1 d . . .
H11A H 0.2963 0.3190 -0.2898 0.221 Uiso 1 1 calc R . .
H11B H 0.3845 0.3521 -0.2305 0.221 Uiso 1 1 calc R . .
H11C H 0.2964 0.3923 -0.2677 0.221 Uiso 1 1 calc R . .
C12 C 0.1735(2) 0.33923(16) -0.1094(4) 0.1309(13) Uani 1 1 d . . .
H12A H 0.1486 0.3324 -0.0246 0.196 Uiso 1 1 calc R . .
H12B H 0.1555 0.3049 -0.1644 0.196 Uiso 1 1 calc R . .
H12C H 0.1492 0.3781 -0.1435 0.196 Uiso 1 1 calc R . .
C13 C 0.48055(16) 0.41406(10) 0.2690(2) 0.0736(6) Uani 1 1 d . . .
H13 H 0.5025 0.3705 0.2590 0.088 Uiso 1 1 calc R . .
C14 C 0.4395(2) 0.42029(15) 0.4030(2) 0.1167(11) Uani 1 1 d . . .
H14A H 0.4855 0.4082 0.4656 0.175 Uiso 1 1 calc R . .
H14B H 0.3858 0.3933 0.4106 0.175 Uiso 1 1 calc R . .
H14C H 0.4211 0.4633 0.4176 0.175 Uiso 1 1 calc R . .
C15 C 0.5645(2) 0.45713(15) 0.2554(4) 0.1299(12) Uani 1 1 d . . .
H15A H 0.5451 0.5003 0.2653 0.195 Uiso 1 1 calc R . .
H15B H 0.5919 0.4515 0.1717 0.195 Uiso 1 1 calc R . .
H15C H 0.6098 0.4469 0.3205 0.195 Uiso 1 1 calc R . .
Li1 Li 0.3708(3) 0.2500 0.1739(4) 0.0495(10) Uiso 1 2 d S . .
C16 C 0.4452(3) 0.2490(12) 0.4616(4) 0.1070(19) Uani 1 2 d SD A -1
H16A H 0.4518 0.2806 0.5272 0.161 Uiso 0.50 1 calc PR A -1
H16B H 0.5045 0.2423 0.4203 0.161 Uiso 0.50 1 calc PR A -1
H16C H 0.4245 0.2102 0.5000 0.161 Uiso 0.50 1 calc PR A -1
O1 O 0.37668(18) 0.26995(11) 0.3664(2) 0.0659(9) Uani 0.50 1 d PD A -1
C17 C 0.2873(3) 0.2828(2) 0.4164(4) 0.0751(13) Uani 0.50 1 d PD A -1
H17A H 0.2900 0.3182 0.4755 0.090 Uiso 0.50 1 calc PR A -1
H17B H 0.2635 0.2463 0.4624 0.090 Uiso 0.50 1 calc PR A -1
C18 C 0.2259(4) 0.2980(3) 0.3062(5) 0.0750(14) Uani 0.50 1 d PD A -1
H18A H 0.1615 0.2998 0.3355 0.090 Uiso 0.50 1 calc PR A -1
H18B H 0.2424 0.3392 0.2726 0.090 Uiso 0.50 1 calc PR A -1
O2 O 0.23344(19) 0.2535(10) 0.2088(2) 0.0665(13) Uani 0.50 1 d PD A -1
C19 C 0.1877(5) 0.1945(3) 0.2397(6) 0.0920(18) Uani 0.50 1 d PD A -1
H19A H 0.2216 0.1735 0.3072 0.138 Uiso 0.50 1 calc PR A -1
H19B H 0.1863 0.1680 0.1646 0.138 Uiso 0.50 1 calc PR A -1
H19C H 0.1249 0.2027 0.2678 0.138 Uiso 0.50 1 calc PR A -1

loop_
_atom_site_aniso_label
_atom_site_aniso_U_11
_atom_site_aniso_U_22
_atom_site_aniso_U_33
_atom_site_aniso_U_23
_atom_site_aniso_U_13
_atom_site_aniso_U_12
N1 0.0518(8) 0.0412(7) 0.0412(8) 0.0005(6) 0.0028(7) 0.0005(6)
C1 0.0507(10) 0.0466(9) 0.0452(9) 0.0020(7) 0.0029(8) -0.0048(8)
C2 0.0460(14) 0.0519(14) 0.0499(15) 0.000 0.0093(11) 0.000
C3 0.0787(15) 0.0564(11) 0.0875(16) 0.0104(11) 0.0304(13) -0.0045(11)
C4 0.0552(10) 0.0403(9) 0.0464(10) 0.0046(7) 0.0083(8) -0.0021(8)
C5 0.0736(13) 0.0463(10) 0.0563(12) 0.0086(8) -0.0064(10) 0.0015(9)
C6 0.0789(15) 0.0521(11) 0.0780(15) 0.0100(10) -0.0111(12) 0.0081(10)
C7 0.0750(14) 0.0459(10) 0.0845(15) 0.0049(10) 0.0065(12) 0.0108(10)
C8 0.0743(14) 0.0469(11) 0.0733(14) -0.0112(9) 0.0103(11) 0.0002(10)
C9 0.0584(11) 0.0483(10) 0.0563(11) -0.0047(8) 0.0047(9) 0.0001(9)
C10 0.121(2) 0.0553(12) 0.0837(17) -0.0038(11) -0.0428(15) 0.0172(13)
C11 0.178(4) 0.175(3) 0.088(2) -0.053(2) -0.020(2) 0.027(3)
C12 0.129(3) 0.109(2) 0.154(3) -0.011(2) -0.067(2) -0.019(2)
C13 0.0785(14) 0.0627(12) 0.0796(15) -0.0210(11) -0.0149(12) 0.0078(11)
C14 0.155(3) 0.128(2) 0.0666(17) -0.0192(15) -0.0228(17) 0.047(2)
C15 0.096(2) 0.128(3) 0.165(3) -0.017(2) -0.042(2) -0.0259(19)
C16 0.098(3) 0.148(5) 0.075(3) -0.026(11) -0.023(2) -0.025(13)
O1 0.0650(15) 0.085(3) 0.0479(13) -0.0033(12) 0.0065(12) -0.0052(13)
C17 0.078(3) 0.088(3) 0.060(3) -0.017(2) 0.025(2) -0.016(2)
C18 0.070(3) 0.085(3) 0.071(4) -0.005(3) 0.021(3) -0.002(3)
O2 0.0596(12) 0.081(4) 0.0592(13) 0.002(5) 0.0081(10) 0.001(6)
C19 0.087(4) 0.108(4) 0.081(4) -0.011(4) 0.015(3) -0.029(4)

loop_
_atom_type_symbol
_atom_type_description
_atom_type_scat_dispersion_real
_atom_type_scat_dispersion_imag
_atom_type_scat_source
C C 0.0033 0.0016 'International Tables Vol C Tables 4.2.6.8 and 6.1.1.4'
H H 0.0000 0.0000 'International Tables Vol C Tables 4.2.6.8 and 6.1.1.4'
Li Li -0.0003 0.0001 'International Tables Vol C Tables 4.2.6.8 and 6.1.1.4'
N N 0.0061 0.0033 'International Tables Vol C Tables 4.2.6.8 and 6.1.1.4'
O O 0.0106 0.0060 'International Tables Vol C Tables 4.2.6.8 and 6.1.1.4'

loop_
_geom_angle_atom_site_label_1
_geom_angle_atom_site_label_2
_geom_angle_atom_site_label_3
_geom_angle
_geom_angle_site_symmetry_1
_geom_angle_site_symmetry_3
C1 N1 C4 118.76(14) . .
C1 N1 Li1 119.55(15) . .
C4 N1 Li1 121.50(14) . .
N1 C1 C2 124.19(16) . .
N1 C1 C3 120.37(15) . .
C2 C1 C3 115.43(17) . .
C1 C2 C1 129.7(2) . 8_565
C1 C2 H2 115.2 . .
C1 C2 H2 115.2 8_565 .
C1 C3 H3A 109.5 . .
C1 C3 H3B 109.5 . .
H3A C3 H3B 109.5 . .
C1 C3 H3C 109.5 . .
H3A C3 H3C 109.5 . .
H3B C3 H3C 109.5 . .
C1 C3 H3D 109.5 . .
H3A C3 H3D 141.1 . .
H3B C3 H3D 56.3 . .
H3C C3 H3D 56.3 . .
C1 C3 H3E 109.5 . .
H3A C3 H3E 56.3 . .
H3B C3 H3E 141.1 . .
H3C C3 H3E 56.3 . .
H3D C3 H3E 109.5 . .
C1 C3 H3F 109.5 . .
H3A C3 H3F 56.3 . .
H3B C3 H3F 56.3 . .
H3C C3 H3F 141.1 . .
H3D C3 H3F 109.5 . .
H3E C3 H3F 109.5 . .
C9 C4 C5 119.62(16) . .
C9 C4 N1 121.61(16) . .
C5 C4 N1 118.67(15) . .
C6 C5 C4 119.02(18) . .
C6 C5 C10 119.52(19) . .
C4 C5 C10 121.45(17) . .
C7 C6 C5 121.6(2) . .
C7 C6 H6 119.2 . .
C5 C6 H6 119.2 . .
C6 C7 C8 119.19(19) . .
C6 C7 H7 120.4 . .
C8 C7 H7 120.4 . .
C7 C8 C9 121.91(19) . .
C7 C8 H8 119.0 . .
C9 C8 H8 119.0 . .
C8 C9 C4 118.51(18) . .
C8 C9 C13 119.45(17) . .
C4 C9 C13 122.03(16) . .
C11 C10 C5 111.7(2) . .
C11 C10 C12 109.6(3) . .
C5 C10 C12 112.8(2) . .
C11 C10 H10 107.5 . .
C5 C10 H10 107.5 . .
C12 C10 H10 107.5 . .
C10 C11 H11A 109.5 . .
C10 C11 H11B 109.5 . .
H11A C11 H11B 109.5 . .
C10 C11 H11C 109.5 . .
H11A C11 H11C 109.5 . .
H11B C11 H11C 109.5 . .
C10 C12 H12A 109.5 . .
C10 C12 H12B 109.5 . .
H12A C12 H12B 109.5 . .
C10 C12 H12C 109.5 . .
H12A C12 H12C 109.5 . .
H12B C12 H12C 109.5 . .
C9 C13 C15 112.4(2) . .
C9 C13 C14 111.3(2) . .
C15 C13 C14 109.9(2) . .
C9 C13 H13 107.7 . .
C15 C13 H13 107.7 . .
C14 C13 H13 107.7 . .
C13 C14 H14A 109.5 . .
C13 C14 H14B 109.5 . .
H14A C14 H14B 109.5 . .
C13 C14 H14C 109.5 . .
H14A C14 H14C 109.5 . .
H14B C14 H14C 109.5 . .
C13 C15 H15A 109.5 . .
C13 C15 H15B 109.5 . .
H15A C15 H15B 109.5 . .
C13 C15 H15C 109.5 . .
H15A C15 H15C 109.5 . .
H15B C15 H15C 109.5 . .
N1 Li1 N1 98.9(2) 8_565 .
N1 Li1 O2 121.0(5) 8_565 .
N1 Li1 O2 117.2(5) . .
N1 Li1 O2 117.2(5) 8_565 8_565
N1 Li1 O2 121.0(5) . 8_565
O2 Li1 O2 4.3(12) . 8_565
N1 Li1 O1 129.91(18) 8_565 .
N1 Li1 O1 109.13(13) . .
O2 Li1 O1 81.7(2) . .
O2 Li1 O1 82.6(2) 8_565 .
N1 Li1 O1 109.13(13) 8_565 8_565
N1 Li1 O1 129.91(18) . 8_565
O2 Li1 O1 82.6(2) . 8_565
O2 Li1 O1 81.7(2) 8_565 8_565
O1 Li1 O1 23.85(14) . 8_565
N1 Li1 C18 106.48(14) 8_565 8_565
N1 Li1 C18 149.12(19) . 8_565
O2 Li1 C18 33.2(5) . 8_565
O2 Li1 C18 30.1(4) 8_565 8_565
O1 Li1 C18 67.04(18) . 8_565
O1 Li1 C18 56.88(17) 8_565 8_565
C17 O1 C16 114.7(3) . .
C17 O1 Li1 111.3(3) . .
C16 O1 Li1 128.8(5) . .
O1 C17 C18 107.3(3) . .
O1 C17 H17A 110.3 . .
C18 C17 H17A 110.3 . .
O1 C17 H17B 110.3 . .
C18 C17 H17B 110.3 . .
H17A C17 H17B 108.5 . .
O2 C18 C17 111.8(6) . .
O2 C18 H18A 109.3 . .
C17 C18 H18A 109.3 . .
O2 C18 H18B 109.3 . .
C17 C18 H18B 109.3 . .
H18A C18 H18B 107.9 . .
C18 O2 C19 112.9(4) . .
C18 O2 Li1 103.6(6) . .
C19 O2 Li1 116.9(10) . .

loop_
_geom_bond_atom_site_label_1
_geom_bond_atom_site_label_2
_geom_bond_distance
_geom_bond_site_symmetry_2
N1 C1 1.320(2) .
N1 C4 1.429(2) .
N1 Li1 1.958(3) .
C1 C2 1.406(2) .
C1 C3 1.519(2) .
C2 C1 1.406(2) 8_565
C2 H2 0.9400 .
C3 H3A 0.9700 .
C3 H3B 0.9700 .
C3 H3C 0.9700 .
C3 H3D 0.9700 .
C3 H3E 0.9700 .
C3 H3F 0.9700 .
C4 C9 1.403(2) .
C4 C5 1.406(3) .
C5 C6 1.388(3) .
C5 C10 1.519(3) .
C6 C7 1.368(3) .
C6 H6 0.9400 .
C7 C8 1.370(3) .
C7 H7 0.9400 .
C8 C9 1.394(3) .
C8 H8 0.9400 .
C9 C13 1.514(3) .
C10 C11 1.507(4) .
C10 C12 1.520(4) .
C10 H10 0.9900 .
C11 H11A 0.9700 .
C11 H11B 0.9700 .
C11 H11C 0.9700 .
C12 H12A 0.9700 .
C12 H12B 0.9700 .
C12 H12C 0.9700 .
C13 C15 1.530(4) .
C13 C14 1.531(4) .
C13 H13 0.9900 .
C14 H14A 0.9700 .
C14 H14B 0.9700 .
C14 H14C 0.9700 .
C15 H15A 0.9700 .
C15 H15B 0.9700 .
C15 H15C 0.9700 .
Li1 N1 1.958(3) 8_565
Li1 O2 2.018(5) .
Li1 O2 2.018(5) 8_565
Li1 O1 2.065(5) .
Li1 O1 2.065(5) 8_565
Li1 C18 2.713(7) 8_565
C16 O1 1.477(10) .
C16 H16A 0.9700 .
C16 H16B 0.9700 .
C16 H16C 0.9700 .
O1 C17 1.421(5) .
C17 C18 1.492(7) .
C17 H17A 0.9800 .
C17 H17B 0.9800 .
C18 O2 1.400(14) .
C18 H18A 0.9800 .
C18 H18B 0.9800 .
O2 C19 1.462(18) .
C19 H19A 0.9700 .
C19 H19B 0.9700 .
C19 H19C 0.9700 .
